data_4518902
loop_
_publ_author_name
'Herbort, James H.'
'Lalisse, Remy F.'
'Hadad, Christopher M.'
'RajanBabu, T. V.'

_publ_section_title
;
 Cationic Co(I) Catalysts for Regiodivergent Hydroalkenylation of
 1,6-Enynes: An Uncommon cis-\b-C--H Activation Leads to Z-Selective
 Coupling of Acrylates
;
_journal_name_full 'ACS Catalysis'
_journal_page_first 9605
_journal_page_last 9617
_journal_paper_doi 10.1021/acscatal.1c02530
_journal_year 2021
_chemical_formula_moiety 'C24 H26 F N O4 S'
_chemical_formula_sum 'C24 H26 F N O4 S'
_chemical_formula_weight 443.52
_space_group_crystal_system triclinic
_space_group_IT_number 2
_space_group_name_Hall '-P 1'
_space_group_name_H-M_alt 'P -1'
_atom_sites_solution_hydrogens geom
_atom_sites_solution_primary dual
_atom_sites_solution_secondary difmap
_audit_creation_date 2020-11-09
_audit_creation_method
;
Olex2 1.3-alpha
(compiled 2020.11.05 svn.r0a1fe1be for OlexSys, GUI svn.r6182)
;
_cell_angle_alpha 87.7410(10)
_cell_angle_beta 84.8530(10)
_cell_angle_gamma 74.4650(10)
_cell_formula_units_Z 2
_cell_length_a 6.9804(3)
_cell_length_b 11.6735(5)
_cell_length_c 13.8640(6)
_cell_measurement_reflns_used 9967
_cell_measurement_temperature 100.0
_cell_measurement_theta_max 26.333
_cell_measurement_theta_min 2.951
_cell_volume 1083.92(8)
_computing_cell_refinement 'SAINT v8.40A (Bruker, 2019)'
_computing_data_collection 'APEX3 v2019.1-0 (Bruker, 2019)'
_computing_data_reduction 'SAINT v8.40A (Bruker, 2019)'
_computing_molecular_graphics 'Olex2 1.3-alpha (Dolomanov et al., 2009)'
_computing_publication_material 'Olex2 1.3-alpha (Dolomanov et al., 2009)'
_computing_structure_refinement 'SHELXL 2018/3 (Sheldrick, 2015)'
_computing_structure_solution 'ShelXT (Sheldrick, 2015)'
_diffrn_ambient_temperature 100.0
_diffrn_detector 'Bruker Photon II area detector'
_diffrn_detector_area_resol_mean 10.5
_diffrn_detector_type 'CMOS area detector'
_diffrn_measured_fraction_theta_full 0.998
_diffrn_measured_fraction_theta_max 0.997
_diffrn_measurement_device 'Kappa Four-Circle Diffractometer'
_diffrn_measurement_device_type 'Bruker D8 Venture'
_diffrn_measurement_method '\w and \f scans'
_diffrn_radiation_monochromator 'Curved-Graphite, Bruker TRIUMPH'
_diffrn_radiation_probe x-ray
_diffrn_radiation_type MoK\a
_diffrn_radiation_wavelength 0.71073
_diffrn_radiation_xray_symbol K-L~3~
_diffrn_reflns_av_R_equivalents 0.0341
_diffrn_reflns_av_unetI/netI 0.0182
_diffrn_reflns_Laue_measured_fraction_full 0.998
_diffrn_reflns_Laue_measured_fraction_max 0.997
_diffrn_reflns_limit_h_max 8
_diffrn_reflns_limit_h_min -8
_diffrn_reflns_limit_k_max 14
_diffrn_reflns_limit_k_min -14
_diffrn_reflns_limit_l_max 17
_diffrn_reflns_limit_l_min -17
_diffrn_reflns_number 47469
_diffrn_reflns_point_group_measured_fraction_full 0.998
_diffrn_reflns_point_group_measured_fraction_max 0.997
_diffrn_reflns_theta_full 25.000
_diffrn_reflns_theta_max 26.410
_diffrn_reflns_theta_min 2.951
_diffrn_source 'sealed tube'
_diffrn_source_current 30.0
_diffrn_source_power 1.5
_diffrn_source_type fine-focus
_diffrn_source_voltage 50.0
_diffrn_standards_number 0
_exptl_absorpt_coefficient_mu 0.189
_exptl_absorpt_correction_T_max 0.0932
_exptl_absorpt_correction_T_min 0.0694
_exptl_absorpt_correction_type multi-scan
_exptl_absorpt_process_details
;
SADABS-2016/2 (Bruker,2016/2) was used for absorption correction.
wR2(int) was 0.0475 before and 0.0454 after correction.
The Ratio of minimum to maximum transmission is 0.7446.
The \l/2 correction factor is Not present.
;
_exptl_crystal_colour Colorless
_exptl_crystal_colour_primary Colorless
_exptl_crystal_density_diffrn 1.359
_exptl_crystal_description Block
_exptl_crystal_F_000 468
_exptl_crystal_size_max 0.145
_exptl_crystal_size_mid 0.132
_exptl_crystal_size_min 0.07
_refine_diff_density_max 0.278
_refine_diff_density_min -0.397
_refine_diff_density_rms 0.042
_refine_ls_extinction_method none
_refine_ls_goodness_of_fit_ref 1.036
_refine_ls_hydrogen_treatment constr
_refine_ls_matrix_type full
_refine_ls_number_parameters 283
_refine_ls_number_reflns 4447
_refine_ls_number_restraints 0
_refine_ls_restrained_S_all 1.036
_refine_ls_R_factor_all 0.0432
_refine_ls_R_factor_gt 0.0328
_refine_ls_shift/su_max 0.000
_refine_ls_shift/su_mean 0.000
_refine_ls_structure_factor_coef Fsqd
_refine_ls_weighting_details 'w=1/[\s^2^(Fo^2^)+(0.0354P)^2^+0.5810P] where P=(Fo^2^+2Fc^2^)/3'
_refine_ls_weighting_scheme calc
_refine_ls_wR_factor_gt 0.0790
_refine_ls_wR_factor_ref 0.0843
_reflns_Friedel_coverage 0.000
_reflns_number_gt 3744
_reflns_number_total 4447
_reflns_threshold_expression 'I > 2\s(I)'
_cod_data_source_file cs1c02530_si_004.cif
_cod_data_source_block RBabu_JHH-4005-1
_cod_depositor_comments
;
The following automatic conversions were performed:

data item '_diffrn_radiation_probe' value 'X-ray' was changed to
'x-ray' in accordance with the
/home/data/users/saulius/crontab/automatic-downloads/rss-feeds/ACS/lib/dictionaries/cif_core.dic
dictionary named 'cif_core.dic' version 2.4.2 last updated on
2011-04-26.

Automatic conversion script
Id: cif_fix_values 7556 2019-12-06 15:28:31Z antanas 
;
_cod_database_code 4518902
_shelx_shelxl_version_number 2018/3
_shelx_space_group_comment
;
The symmetry employed for this shelxl refinement is uniquely defined
by the following loop, which should always be used as a source of
symmetry information in preference to the above space-group names.
They are only intended as comments.
;
_shelx_estimated_absorpt_t_max 0.987
_shelx_estimated_absorpt_t_min 0.973
_olex2_refinement_description
;
1. Fixed Uiso
 At 1.2 times of:
  All C(H) groups, All C(H,H) groups
 At 1.5 times of:
  All C(H,H,H) groups
2.a Ternary CH refined with riding coordinates:
 C3(H3)
2.b Secondary CH2 refined with riding coordinates:
 C1(H1A,H1B), C4(H4A,H4B), C12(H12A,H12B)
2.c Aromatic/amide H refined with riding coordinates:
 C5(H5), C7(H7), C8(H8), C10(H10), C11(H11), C13(H13), C19(H19), C20(H20),
 C22(H22), C23(H23)
2.d Idealised Me refined as rotating group:
 C16(H16A,H16B,H16C), C17(H17A,H17B,H17C), C24(H24A,H24B,H24C)
;
_olex2_submission_special_instructions 'No special instructions were received'

loop_
_space_group_symop_operation_xyz
'x, y, z'
'-x, -y, -z'

loop_
_atom_site_label
_atom_site_type_symbol
_atom_site_fract_x
_atom_site_fract_y
_atom_site_fract_z
_atom_site_U_iso_or_equiv
_atom_site_adp_type
_atom_site_occupancy
_atom_site_site_symmetry_order
_atom_site_calc_flag
_atom_site_refinement_flags_posn
_atom_site_refinement_flags_adp
_atom_site_refinement_flags_occupancy
_atom_site_disorder_assembly
_atom_site_disorder_group
S1 S 0.13060(5) 0.64504(3) 0.49048(2) 0.02006(10) Uani 1 1 d . . . . .
F1 F 1.15563(14) 0.17273(9) 0.12777(7) 0.0358(2) Uani 1 1 d . . . . .
O1 O -0.12447(16) 0.82310(10) 0.15098(8) 0.0288(3) Uani 1 1 d . . . . .
O2 O -0.42441(16) 0.92912(9) 0.11078(8) 0.0279(2) Uani 1 1 d . . . . .
O3 O 0.27256(15) 0.56780(9) 0.54886(7) 0.0237(2) Uani 1 1 d . . . . .
O4 O -0.06920(15) 0.69810(9) 0.53052(7) 0.0243(2) Uani 1 1 d . . . . .
N1 N 0.11406(18) 0.56949(11) 0.39801(8) 0.0201(3) Uani 1 1 d . . . . .
C1 C 0.2934(2) 0.48599(13) 0.35138(10) 0.0209(3) Uani 1 1 d . . . . .
H1A H 0.332386 0.411391 0.389890 0.025 Uiso 1 1 calc R U . . .
H1B H 0.407070 0.522111 0.342878 0.025 Uiso 1 1 calc R U . . .
C2 C 0.2272(2) 0.46353(12) 0.25471(10) 0.0202(3) Uani 1 1 d . . . . .
C3 C 0.0049(2) 0.52163(13) 0.25496(10) 0.0210(3) Uani 1 1 d . . . . .
H3 H -0.067472 0.463316 0.283234 0.025 Uiso 1 1 calc R U . . .
C4 C -0.0286(2) 0.62245(13) 0.32641(10) 0.0220(3) Uani 1 1 d . . . . .
H4A H 0.001663 0.693789 0.294723 0.026 Uiso 1 1 calc R U . . .
H4B H -0.167422 0.644151 0.356399 0.026 Uiso 1 1 calc R U . . .
C5 C 0.3407(2) 0.40456(13) 0.18010(11) 0.0223(3) Uani 1 1 d . . . . .
H5 H 0.272323 0.401459 0.124417 0.027 Uiso 1 1 calc R U . . .
C6 C 0.5549(2) 0.34379(12) 0.17102(10) 0.0209(3) Uani 1 1 d . . . . .
C7 C 0.6491(2) 0.31934(13) 0.07760(11) 0.0239(3) Uani 1 1 d . . . . .
H7 H 0.572815 0.342821 0.023330 0.029 Uiso 1 1 calc R U . . .
C8 C 0.8502(2) 0.26194(14) 0.06219(11) 0.0261(3) Uani 1 1 d . . . . .
H8 H 0.911856 0.245424 -0.001485 0.031 Uiso 1 1 calc R U . . .
C9 C 0.9579(2) 0.22954(13) 0.14196(12) 0.0265(3) Uani 1 1 d . . . . .
C10 C 0.8737(2) 0.25169(13) 0.23526(11) 0.0260(3) Uani 1 1 d . . . . .
H10 H 0.952218 0.228872 0.288833 0.031 Uiso 1 1 calc R U . . .
C11 C 0.6713(2) 0.30814(13) 0.24943(11) 0.0237(3) Uani 1 1 d . . . . .
H11 H 0.610855 0.322770 0.313507 0.028 Uiso 1 1 calc R U . . .
C12 C -0.0722(2) 0.56304(13) 0.15580(10) 0.0223(3) Uani 1 1 d . . . . .
H12A H -0.003967 0.621960 0.126889 0.027 Uiso 1 1 calc R U . . .
H12B H -0.040652 0.494293 0.112060 0.027 Uiso 1 1 calc R U . . .
C13 C -0.2933(2) 0.61790(13) 0.16494(10) 0.0219(3) Uani 1 1 d . . . . .
H13 H -0.371678 0.562878 0.176856 0.026 Uiso 1 1 calc R U . . .
C14 C -0.3982(2) 0.73193(13) 0.15901(10) 0.0207(3) Uani 1 1 d . . . . .
C15 C -0.2972(2) 0.82919(13) 0.14086(10) 0.0213(3) Uani 1 1 d . . . . .
C16 C -0.6230(2) 0.76693(14) 0.16955(11) 0.0248(3) Uani 1 1 d . . . . .
H16A H -0.670484 0.818012 0.225913 0.037 Uiso 1 1 calc R U . . .
H16B H -0.671012 0.695329 0.178475 0.037 Uiso 1 1 calc R U . . .
H16C H -0.673800 0.810196 0.111116 0.037 Uiso 1 1 calc R U . . .
C17 C -0.3389(3) 1.02794(14) 0.08791(13) 0.0312(4) Uani 1 1 d . . . . .
H17A H -0.240938 1.008391 0.031766 0.047 Uiso 1 1 calc R U . . .
H17B H -0.273014 1.043579 0.143591 0.047 Uiso 1 1 calc R U . . .
H17C H -0.444790 1.098792 0.072890 0.047 Uiso 1 1 calc R U . . .
C18 C 0.2294(2) 0.76400(13) 0.44850(10) 0.0212(3) Uani 1 1 d . . . . .
C19 C 0.0999(2) 0.87161(14) 0.42235(11) 0.0262(3) Uani 1 1 d . . . . .
H19 H -0.039961 0.880501 0.427116 0.031 Uiso 1 1 calc R U . . .
C20 C 0.1752(2) 0.96520(14) 0.38950(12) 0.0288(3) Uani 1 1 d . . . . .
H20 H 0.086131 1.038092 0.371270 0.035 Uiso 1 1 calc R U . . .
C21 C 0.3795(2) 0.95491(14) 0.38253(11) 0.0260(3) Uani 1 1 d . . . . .
C22 C 0.5060(2) 0.84669(14) 0.40874(11) 0.0260(3) Uani 1 1 d . . . . .
H22 H 0.645780 0.837922 0.404144 0.031 Uiso 1 1 calc R U . . .
C23 C 0.4338(2) 0.75106(14) 0.44144(11) 0.0242(3) Uani 1 1 d . . . . .
H23 H 0.522909 0.677761 0.458753 0.029 Uiso 1 1 calc R U . . .
C24 C 0.4577(3) 1.05874(15) 0.34644(13) 0.0343(4) Uani 1 1 d . . . . .
H24A H 0.601528 1.039535 0.352913 0.052 Uiso 1 1 calc R U . . .
H24B H 0.389894 1.129001 0.384772 0.052 Uiso 1 1 calc R U . . .
H24C H 0.432461 1.075138 0.278200 0.052 Uiso 1 1 calc R U . . .

loop_
_atom_site_aniso_label
_atom_site_aniso_U_11
_atom_site_aniso_U_22
_atom_site_aniso_U_33
_atom_site_aniso_U_23
_atom_site_aniso_U_13
_atom_site_aniso_U_12
S1 0.02041(18) 0.02093(18) 0.01784(17) -0.00202(13) -0.00017(13) -0.00398(14)
F1 0.0215(5) 0.0372(5) 0.0446(6) -0.0077(4) 0.0009(4) -0.0011(4)
O1 0.0225(6) 0.0254(6) 0.0396(6) 0.0032(5) -0.0038(5) -0.0082(4)
O2 0.0270(6) 0.0200(5) 0.0373(6) 0.0040(4) -0.0076(5) -0.0062(4)
O3 0.0255(6) 0.0245(5) 0.0197(5) 0.0006(4) -0.0035(4) -0.0041(4)
O4 0.0211(5) 0.0261(5) 0.0239(5) -0.0038(4) 0.0031(4) -0.0045(4)
N1 0.0199(6) 0.0200(6) 0.0188(6) -0.0026(5) -0.0021(5) -0.0021(5)
C1 0.0201(7) 0.0205(7) 0.0202(7) -0.0022(6) 0.0002(6) -0.0025(6)
C2 0.0223(7) 0.0172(7) 0.0213(7) 0.0005(5) -0.0028(6) -0.0054(6)
C3 0.0227(7) 0.0196(7) 0.0211(7) -0.0006(6) -0.0020(6) -0.0060(6)
C4 0.0196(7) 0.0236(7) 0.0212(7) -0.0013(6) -0.0027(6) -0.0026(6)
C5 0.0243(8) 0.0205(7) 0.0222(7) -0.0017(6) -0.0034(6) -0.0053(6)
C6 0.0243(8) 0.0153(7) 0.0233(7) -0.0030(5) -0.0007(6) -0.0054(6)
C7 0.0279(8) 0.0212(7) 0.0228(7) -0.0023(6) -0.0015(6) -0.0067(6)
C8 0.0280(8) 0.0238(8) 0.0264(8) -0.0035(6) 0.0035(6) -0.0081(6)
C9 0.0203(7) 0.0212(7) 0.0374(9) -0.0044(6) 0.0008(6) -0.0046(6)
C10 0.0275(8) 0.0204(7) 0.0292(8) -0.0018(6) -0.0058(6) -0.0036(6)
C11 0.0272(8) 0.0184(7) 0.0242(7) -0.0031(6) -0.0006(6) -0.0040(6)
C12 0.0254(8) 0.0196(7) 0.0210(7) -0.0013(6) -0.0032(6) -0.0041(6)
C13 0.0245(8) 0.0234(7) 0.0197(7) 0.0004(6) -0.0048(6) -0.0087(6)
C14 0.0219(7) 0.0244(7) 0.0170(7) -0.0016(5) -0.0024(5) -0.0076(6)
C15 0.0229(8) 0.0207(7) 0.0191(7) -0.0018(5) -0.0009(6) -0.0039(6)
C16 0.0216(8) 0.0273(8) 0.0256(7) -0.0022(6) -0.0024(6) -0.0064(6)
C17 0.0367(9) 0.0213(8) 0.0376(9) 0.0045(7) -0.0055(7) -0.0109(7)
C18 0.0220(7) 0.0224(7) 0.0192(7) -0.0036(5) -0.0001(6) -0.0060(6)
C19 0.0210(8) 0.0239(8) 0.0317(8) -0.0035(6) -0.0006(6) -0.0025(6)
C20 0.0294(8) 0.0207(7) 0.0332(8) -0.0002(6) -0.0017(7) -0.0018(6)
C21 0.0314(8) 0.0244(8) 0.0234(7) -0.0051(6) 0.0006(6) -0.0096(6)
C22 0.0224(8) 0.0301(8) 0.0266(8) -0.0026(6) -0.0020(6) -0.0086(6)
C23 0.0234(8) 0.0246(8) 0.0234(7) -0.0023(6) -0.0025(6) -0.0039(6)
C24 0.0418(10) 0.0283(9) 0.0355(9) -0.0018(7) 0.0011(8) -0.0149(8)

loop_
_atom_type_symbol
_atom_type_description
_atom_type_scat_dispersion_real
_atom_type_scat_dispersion_imag
_atom_type_scat_source
C C 0.0033 0.0016 'International Tables Vol C Tables 4.2.6.8 and 6.1.1.4'
H H 0.0000 0.0000 'International Tables Vol C Tables 4.2.6.8 and 6.1.1.4'
N N 0.0061 0.0033 'International Tables Vol C Tables 4.2.6.8 and 6.1.1.4'
O O 0.0106 0.0060 'International Tables Vol C Tables 4.2.6.8 and 6.1.1.4'
F F 0.0171 0.0103 'International Tables Vol C Tables 4.2.6.8 and 6.1.1.4'
S S 0.1246 0.1234 'International Tables Vol C Tables 4.2.6.8 and 6.1.1.4'

loop_
_exptl_crystal_face_index_h
_exptl_crystal_face_index_k
_exptl_crystal_face_index_l
_exptl_crystal_face_perp_dist
0.00 1.00 0.00 0.0630
0.00 -1.00 0.00 0.0650
-1.00 -1.00 0.00 0.0490
1.00 1.00 0.00 0.0780
1.00 0.00 1.00 0.0660
0.00 -1.00 1.00 0.0710
1.00 -1.00 -1.00 0.0600
-1.00 1.00 1.00 0.0850
2.00 1.00 -1.00 0.0620
0.00 0.00 1.00 0.0350
0.00 0.00 -1.00 0.0290
-1.00 0.00 -2.00 0.0590

loop_
_geom_angle_atom_site_label_1
_geom_angle_atom_site_label_2
_geom_angle_atom_site_label_3
_geom_angle
_geom_angle_site_symmetry_1
_geom_angle_site_symmetry_3
_geom_angle_publ_flag
O3 S1 O4 120.38(6) . . ?
O3 S1 N1 106.76(6) . . ?
O3 S1 C18 107.79(7) . . ?
O4 S1 N1 107.13(6) . . ?
O4 S1 C18 106.16(7) . . ?
N1 S1 C18 108.13(7) . . ?
C15 O2 C17 115.32(12) . . ?
C1 N1 S1 120.56(10) . . ?
C4 N1 S1 120.02(9) . . ?
C4 N1 C1 110.80(11) . . ?
N1 C1 H1A 111.1 . . ?
N1 C1 H1B 111.1 . . ?
N1 C1 C2 103.23(11) . . ?
H1A C1 H1B 109.1 . . ?
C2 C1 H1A 111.1 . . ?
C2 C1 H1B 111.1 . . ?
C1 C2 C3 108.04(12) . . ?
C5 C2 C1 127.33(13) . . ?
C5 C2 C3 124.62(13) . . ?
C2 C3 H3 108.1 . . ?
C2 C3 C4 103.04(11) . . ?
C2 C3 C12 115.82(12) . . ?
C4 C3 H3 108.1 . . ?
C4 C3 C12 113.44(12) . . ?
C12 C3 H3 108.1 . . ?
N1 C4 C3 101.98(11) . . ?
N1 C4 H4A 111.4 . . ?
N1 C4 H4B 111.4 . . ?
C3 C4 H4A 111.4 . . ?
C3 C4 H4B 111.4 . . ?
H4A C4 H4B 109.2 . . ?
C2 C5 H5 115.0 . . ?
C2 C5 C6 129.92(14) . . ?
C6 C5 H5 115.0 . . ?
C7 C6 C5 117.94(13) . . ?
C11 C6 C5 124.36(13) . . ?
C11 C6 C7 117.70(14) . . ?
C6 C7 H7 119.0 . . ?
C8 C7 C6 121.90(14) . . ?
C8 C7 H7 119.0 . . ?
C7 C8 H8 121.0 . . ?
C9 C8 C7 117.97(14) . . ?
C9 C8 H8 121.0 . . ?
F1 C9 C8 118.53(14) . . ?
F1 C9 C10 118.80(14) . . ?
C10 C9 C8 122.66(14) . . ?
C9 C10 H10 120.7 . . ?
C9 C10 C11 118.59(14) . . ?
C11 C10 H10 120.7 . . ?
C6 C11 H11 119.4 . . ?
C10 C11 C6 121.17(14) . . ?
C10 C11 H11 119.4 . . ?
C3 C12 H12A 109.4 . . ?
C3 C12 H12B 109.4 . . ?
H12A C12 H12B 108.0 . . ?
C13 C12 C3 111.03(12) . . ?
C13 C12 H12A 109.4 . . ?
C13 C12 H12B 109.4 . . ?
C12 C13 H13 114.8 . . ?
C14 C13 C12 130.43(14) . . ?
C14 C13 H13 114.8 . . ?
C13 C14 C15 121.37(13) . . ?
C13 C14 C16 121.30(14) . . ?
C15 C14 C16 117.33(13) . . ?
O1 C15 O2 122.34(14) . . ?
O1 C15 C14 126.62(14) . . ?
O2 C15 C14 111.05(12) . . ?
C14 C16 H16A 109.5 . . ?
C14 C16 H16B 109.5 . . ?
C14 C16 H16C 109.5 . . ?
H16A C16 H16B 109.5 . . ?
H16A C16 H16C 109.5 . . ?
H16B C16 H16C 109.5 . . ?
O2 C17 H17A 109.5 . . ?
O2 C17 H17B 109.5 . . ?
O2 C17 H17C 109.5 . . ?
H17A C17 H17B 109.5 . . ?
H17A C17 H17C 109.5 . . ?
H17B C17 H17C 109.5 . . ?
C19 C18 S1 119.27(12) . . ?
C23 C18 S1 120.68(12) . . ?
C23 C18 C19 120.05(14) . . ?
C18 C19 H19 120.1 . . ?
C20 C19 C18 119.81(14) . . ?
C20 C19 H19 120.1 . . ?
C19 C20 H20 119.4 . . ?
C19 C20 C21 121.29(14) . . ?
C21 C20 H20 119.4 . . ?
C20 C21 C24 120.14(15) . . ?
C22 C21 C20 117.93(14) . . ?
C22 C21 C24 121.93(15) . . ?
C21 C22 H22 119.1 . . ?
C23 C22 C21 121.82(14) . . ?
C23 C22 H22 119.1 . . ?
C18 C23 H23 120.5 . . ?
C22 C23 C18 119.10(14) . . ?
C22 C23 H23 120.5 . . ?
C21 C24 H24A 109.5 . . ?
C21 C24 H24B 109.5 . . ?
C21 C24 H24C 109.5 . . ?
H24A C24 H24B 109.5 . . ?
H24A C24 H24C 109.5 . . ?
H24B C24 H24C 109.5 . . ?

loop_
_geom_bond_atom_site_label_1
_geom_bond_atom_site_label_2
_geom_bond_distance
_geom_bond_site_symmetry_2
_geom_bond_publ_flag
S1 O3 1.4345(11) . ?
S1 O4 1.4360(10) . ?
S1 N1 1.6140(12) . ?
S1 C18 1.7664(15) . ?
F1 C9 1.3616(17) . ?
O1 C15 1.2094(18) . ?
O2 C15 1.3402(18) . ?
O2 C17 1.4470(18) . ?
N1 C1 1.4784(17) . ?
N1 C4 1.4694(18) . ?
C1 H1A 0.9900 . ?
C1 H1B 0.9900 . ?
C1 C2 1.5106(19) . ?
C2 C3 1.518(2) . ?
C2 C5 1.337(2) . ?
C3 H3 1.0000 . ?
C3 C4 1.524(2) . ?
C3 C12 1.5344(19) . ?
C4 H4A 0.9900 . ?
C4 H4B 0.9900 . ?
C5 H5 0.9500 . ?
C5 C6 1.470(2) . ?
C6 C7 1.403(2) . ?
C6 C11 1.399(2) . ?
C7 H7 0.9500 . ?
C7 C8 1.385(2) . ?
C8 H8 0.9500 . ?
C8 C9 1.377(2) . ?
C9 C10 1.376(2) . ?
C10 H10 0.9500 . ?
C10 C11 1.389(2) . ?
C11 H11 0.9500 . ?
C12 H12A 0.9900 . ?
C12 H12B 0.9900 . ?
C12 C13 1.500(2) . ?
C13 H13 0.9500 . ?
C13 C14 1.340(2) . ?
C14 C15 1.491(2) . ?
C14 C16 1.507(2) . ?
C16 H16A 0.9800 . ?
C16 H16B 0.9800 . ?
C16 H16C 0.9800 . ?
C17 H17A 0.9800 . ?
C17 H17B 0.9800 . ?
C17 H17C 0.9800 . ?
C18 C19 1.393(2) . ?
C18 C23 1.388(2) . ?
C19 H19 0.9500 . ?
C19 C20 1.380(2) . ?
C20 H20 0.9500 . ?
C20 C21 1.393(2) . ?
C21 C22 1.390(2) . ?
C21 C24 1.508(2) . ?
C22 H22 0.9500 . ?
C22 C23 1.388(2) . ?
C23 H23 0.9500 . ?
C24 H24A 0.9800 . ?
C24 H24B 0.9800 . ?
C24 H24C 0.9800 . ?

loop_
_geom_torsion_atom_site_label_1
_geom_torsion_atom_site_label_2
_geom_torsion_atom_site_label_3
_geom_torsion_atom_site_label_4
_geom_torsion
_geom_torsion_site_symmetry_1
_geom_torsion_site_symmetry_2
_geom_torsion_site_symmetry_3
_geom_torsion_site_symmetry_4
_geom_torsion_publ_flag
S1 N1 C1 C2 -163.85(10) . . . . ?
S1 N1 C4 C3 -179.34(10) . . . . ?
S1 C18 C19 C20 179.97(12) . . . . ?
S1 C18 C23 C22 -179.59(11) . . . . ?
F1 C9 C10 C11 -179.08(13) . . . . ?
O3 S1 N1 C1 -38.36(12) . . . . ?
O3 S1 N1 C4 176.80(11) . . . . ?
O3 S1 C18 C19 -156.01(12) . . . . ?
O3 S1 C18 C23 24.01(14) . . . . ?
O4 S1 N1 C1 -168.57(10) . . . . ?
O4 S1 N1 C4 46.59(12) . . . . ?
O4 S1 C18 C19 -25.76(13) . . . . ?
O4 S1 C18 C23 154.25(12) . . . . ?
N1 S1 C18 C19 88.92(13) . . . . ?
N1 S1 C18 C23 -91.07(13) . . . . ?
N1 C1 C2 C3 -7.49(14) . . . . ?
N1 C1 C2 C5 171.76(14) . . . . ?
C1 N1 C4 C3 32.69(15) . . . . ?
C1 C2 C3 C4 26.84(14) . . . . ?
C1 C2 C3 C12 151.29(12) . . . . ?
C1 C2 C5 C6 1.6(3) . . . . ?
C2 C3 C4 N1 -35.06(14) . . . . ?
C2 C3 C12 C13 179.52(12) . . . . ?
C2 C5 C6 C7 -161.49(15) . . . . ?
C2 C5 C6 C11 18.8(2) . . . . ?
C3 C2 C5 C6 -179.30(14) . . . . ?
C3 C12 C13 C14 106.14(17) . . . . ?
C4 N1 C1 C2 -16.08(15) . . . . ?
C4 C3 C12 C13 -61.60(16) . . . . ?
C5 C2 C3 C4 -152.44(14) . . . . ?
C5 C2 C3 C12 -28.0(2) . . . . ?
C5 C6 C7 C8 -179.69(14) . . . . ?
C5 C6 C11 C10 -179.58(14) . . . . ?
C6 C7 C8 C9 -0.5(2) . . . . ?
C7 C6 C11 C10 0.7(2) . . . . ?
C7 C8 C9 F1 179.81(13) . . . . ?
C7 C8 C9 C10 0.2(2) . . . . ?
C8 C9 C10 C11 0.6(2) . . . . ?
C9 C10 C11 C6 -1.0(2) . . . . ?
C11 C6 C7 C8 0.0(2) . . . . ?
C12 C3 C4 N1 -161.06(12) . . . . ?
C12 C13 C14 C15 -0.2(2) . . . . ?
C12 C13 C14 C16 179.28(14) . . . . ?
C13 C14 C15 O1 -17.6(2) . . . . ?
C13 C14 C15 O2 162.46(13) . . . . ?
C16 C14 C15 O1 162.91(14) . . . . ?
C16 C14 C15 O2 -17.01(17) . . . . ?
C17 O2 C15 O1 2.1(2) . . . . ?
C17 O2 C15 C14 -177.95(12) . . . . ?
C18 S1 N1 C1 77.39(12) . . . . ?
C18 S1 N1 C4 -67.45(12) . . . . ?
C18 C19 C20 C21 -0.5(2) . . . . ?
C19 C18 C23 C22 0.4(2) . . . . ?
C19 C20 C21 C22 0.7(2) . . . . ?
C19 C20 C21 C24 -179.95(15) . . . . ?
C20 C21 C22 C23 -0.3(2) . . . . ?
C21 C22 C23 C18 -0.2(2) . . . . ?
C23 C18 C19 C20 0.0(2) . . . . ?
C24 C21 C22 C23 -179.65(14) . . . . ?
